data_7036525
loop_
_publ_author_name
'Sch\"adle, Dorothea'
'Meermann-Zimmermann, Melanie'
'Maichle-M\"ossmer, C\"acilia'
'Sch\"adle, Christoph'
'T\"ornroos, Karl W'
'Anwander, Reiner'

_publ_section_title
;
 Rare-earth metal methylidene complexes with Ln3(\m3-CH2)(\m3-Me)(\m2-Me)3
 core structure.
;
_journal_issue 41
_journal_name_full 'Dalton transactions (Cambridge, England : 2003)'
_journal_page_first 18101
_journal_page_last 18110
_journal_paper_doi 10.1039/c5dt02936h
_journal_volume 44
_journal_year 2015
_chemical_formula_moiety dr123
_chemical_formula_sum 'C25 H48 Lu N O2 Si'
_chemical_formula_weight 597.70
_chemical_name_systematic
; 
 ? 
;
_chemical_properties_physical 'Air-sensitive, Moisture-sensitive'
_space_group_IT_number 14
_symmetry_cell_setting monoclinic
_symmetry_space_group_name_Hall '-P 2yn'
_symmetry_space_group_name_H-M 'P 1 21/n 1'
_atom_sites_solution_hydrogens geom
_atom_sites_solution_primary direct
_atom_sites_solution_secondary difmap
_audit_creation_method SHELXL-97
_audit_update_record
;
2015-09-10 deposited with the CCDC.
2015-09-14 downloaded from the CCDC.
;
_cell_angle_alpha 90.00
_cell_angle_beta 99.346(17)
_cell_angle_gamma 90.00
_cell_formula_units_Z 4
_cell_length_a 13.396(3)
_cell_length_b 14.1217(19)
_cell_length_c 14.991(3)
_cell_measurement_reflns_used 3611
_cell_measurement_temperature 173(2)
_cell_measurement_theta_max 29.57
_cell_measurement_theta_min 2.62
_cell_volume 2798.3(9)
_computing_cell_refinement X-AREA
_computing_data_collection X-AREA
_computing_data_reduction X-AREA
_computing_molecular_graphics 'POV-Ray v. 3.6/ORTEP3'
_computing_publication_material 'SHELXL-97 (Sheldrick, 1997)'
_computing_structure_refinement 'SHELXL-97 (Sheldrick, 1997)'
_computing_structure_solution 'SHELXS-97 (Sheldrick, 1990)'
_diffrn_ambient_temperature 173(2)
_diffrn_measured_fraction_theta_full 0.998
_diffrn_measured_fraction_theta_max 0.998
_diffrn_measurement_device_type STOE-IPDS
_diffrn_measurement_method PHI
_diffrn_radiation_monochromator graphite
_diffrn_radiation_source 'fine-focus sealed tube'
_diffrn_radiation_type MoK\a
_diffrn_radiation_wavelength 0.71073
_diffrn_reflns_av_R_equivalents 0.1039
_diffrn_reflns_av_sigmaI/netI 0.0464
_diffrn_reflns_limit_h_max 16
_diffrn_reflns_limit_h_min -16
_diffrn_reflns_limit_k_max 17
_diffrn_reflns_limit_k_min -17
_diffrn_reflns_limit_l_max 18
_diffrn_reflns_limit_l_min -18
_diffrn_reflns_number 37029
_diffrn_reflns_theta_full 25.68
_diffrn_reflns_theta_max 25.68
_diffrn_reflns_theta_min 3.08
_exptl_absorpt_coefficient_mu 3.590
_exptl_absorpt_correction_T_max 0.66496
_exptl_absorpt_correction_T_min 0.50923
_exptl_absorpt_correction_type numerical
_exptl_absorpt_process_details mulabs
_exptl_crystal_colour colourless
_exptl_crystal_density_diffrn 1.419
_exptl_crystal_density_method 'not measured'
_exptl_crystal_description block
_exptl_crystal_F_000 1224
_exptl_crystal_size_max 0.25
_exptl_crystal_size_mid 0.20
_exptl_crystal_size_min 0.20
_refine_diff_density_max 0.925
_refine_diff_density_min -0.969
_refine_diff_density_rms 0.102
_refine_ls_extinction_method none
_refine_ls_goodness_of_fit_ref 1.069
_refine_ls_hydrogen_treatment constr
_refine_ls_matrix_type full
_refine_ls_number_parameters 285
_refine_ls_number_reflns 5314
_refine_ls_number_restraints 0
_refine_ls_restrained_S_all 1.069
_refine_ls_R_factor_all 0.0454
_refine_ls_R_factor_gt 0.0326
_refine_ls_shift/su_max 0.001
_refine_ls_shift/su_mean 0.000
_refine_ls_structure_factor_coef Fsqd
_refine_ls_weighting_details 'calc w=1/[\s^2^(Fo^2^)+(0.0201P)^2^+1.8583P] where P=(Fo^2^+2Fc^2^)/3'
_refine_ls_weighting_scheme calc
_refine_ls_wR_factor_gt 0.0544
_refine_ls_wR_factor_ref 0.0572
_reflns_number_gt 4438
_reflns_number_total 5314
_reflns_threshold_expression >2sigma(I)
_cod_data_source_file c5dt02936h2.cif
_cod_data_source_block Compound_4-Lu
_cod_depositor_comments 'Adding full bibliography for 7036525--7036534.cif.'
_cod_original_cell_volume 2798.3(10)
_cod_original_sg_symbol_H-M P21/n
_cod_database_code 7036525

loop_
_symmetry_equiv_pos_as_xyz
'x, y, z'
'-x+1/2, y+1/2, -z+1/2'
'-x, -y, -z'
'x-1/2, -y-1/2, z-1/2'

loop_
_atom_site_label
_atom_site_type_symbol
_atom_site_fract_x
_atom_site_fract_y
_atom_site_fract_z
_atom_site_U_iso_or_equiv
_atom_site_adp_type
_atom_site_occupancy
_atom_site_symmetry_multiplicity
_atom_site_calc_flag
_atom_site_refinement_flags
_atom_site_disorder_assembly
_atom_site_disorder_group
C1 C 0.0612(3) 0.2398(3) 0.0099(2) 0.0355(9) Uani 1 1 d . A .
H1A H 0.0959 0.1797 0.0033 0.053 Uiso 1 1 calc R . .
H1B H 0.1006 0.2920 -0.0099 0.053 Uiso 1 1 calc R . .
H1C H -0.0061 0.2385 -0.0273 0.053 Uiso 1 1 calc R . .
C2 C 0.1010(4) 0.4022(3) 0.2441(4) 0.0488(13) Uani 1 1 d . A .
H2A H 0.1294 0.3859 0.3066 0.073 Uiso 1 1 calc R . .
H2B H 0.0437 0.4454 0.2438 0.073 Uiso 1 1 calc R . .
H2C H 0.1529 0.4331 0.2152 0.073 Uiso 1 1 calc R . .
C3 C 0.0855(4) -0.0078(4) 0.1357(3) 0.0517(14) Uani 1 1 d . . .
H3A H 0.0297 -0.0201 0.0862 0.078 Uiso 1 1 calc R . .
H3B H 0.1262 -0.0654 0.1485 0.078 Uiso 1 1 calc R . .
H3C H 0.1281 0.0432 0.1182 0.078 Uiso 1 1 calc R . .
C4 C 0.1405(4) 0.0212(4) 0.3360(3) 0.0456(12) Uani 1 1 d . . .
H4A H 0.1966 0.0610 0.3235 0.068 Uiso 1 1 calc R . .
H4B H 0.1636 -0.0446 0.3444 0.068 Uiso 1 1 calc R . .
H4C H 0.1173 0.0435 0.3910 0.068 Uiso 1 1 calc R . .
C5 C -0.0587(4) -0.0636(4) 0.2626(4) 0.0545(14) Uani 1 1 d . . .
H5A H -0.0809 -0.0492 0.3203 0.082 Uiso 1 1 calc R . .
H5B H -0.0264 -0.1261 0.2662 0.082 Uiso 1 1 calc R . .
H5C H -0.1173 -0.0637 0.2141 0.082 Uiso 1 1 calc R . .
C6 C -0.1163(3) 0.1571(3) 0.2461(2) 0.0212(7) Uani 1 1 d . . .
C7 C -0.1272(3) 0.1992(3) 0.3307(2) 0.0221(8) Uani 1 1 d . . .
C8 C -0.2237(3) 0.2210(3) 0.3482(3) 0.0277(8) Uani 1 1 d . . .
H8 H -0.2302 0.2501 0.4041 0.033 Uiso 1 1 calc R . .
C9 C -0.3091(3) 0.2019(3) 0.2880(3) 0.0322(9) Uani 1 1 d . . .
H9 H -0.3738 0.2174 0.3018 0.039 Uiso 1 1 calc R . .
C10 C -0.3000(3) 0.1600(3) 0.2067(3) 0.0288(9) Uani 1 1 d . . .
H10 H -0.3593 0.1462 0.1646 0.035 Uiso 1 1 calc R . .
C11 C -0.2053(3) 0.1373(3) 0.1849(3) 0.0229(8) Uani 1 1 d . . .
C12 C -0.0362(3) 0.2193(3) 0.4025(2) 0.0298(9) Uani 1 1 d . . .
H12 H 0.0260 0.2100 0.3746 0.036 Uiso 1 1 calc R . .
C13 C -0.0342(4) 0.3200(3) 0.4389(3) 0.0422(11) Uani 1 1 d . . .
H13A H -0.0302 0.3648 0.3897 0.063 Uiso 1 1 calc R . .
H13B H 0.0249 0.3281 0.4862 0.063 Uiso 1 1 calc R . .
H13C H -0.0960 0.3320 0.4643 0.063 Uiso 1 1 calc R . .
C14 C -0.0324(4) 0.1484(4) 0.4807(3) 0.0485(13) Uani 1 1 d . . .
H14A H -0.0936 0.1549 0.5082 0.073 Uiso 1 1 calc R . .
H14B H 0.0273 0.1611 0.5262 0.073 Uiso 1 1 calc R . .
H14C H -0.0285 0.0838 0.4575 0.073 Uiso 1 1 calc R . .
C15 C -0.2020(3) 0.0926(3) 0.0926(3) 0.0301(9) Uani 1 1 d . . .
H15 H -0.1314 0.0700 0.0920 0.036 Uiso 1 1 calc R . .
C16 C -0.2281(4) 0.1648(3) 0.0161(3) 0.0389(10) Uani 1 1 d . . .
H16A H -0.2948 0.1923 0.0187 0.058 Uiso 1 1 calc R . .
H16B H -0.2293 0.1331 -0.0422 0.058 Uiso 1 1 calc R . .
H16C H -0.1771 0.2151 0.0230 0.058 Uiso 1 1 calc R . .
C17 C -0.2727(4) 0.0075(4) 0.0737(3) 0.0488(13) Uani 1 1 d . . .
H17A H -0.2597 -0.0369 0.1245 0.073 Uiso 1 1 calc R . .
H17B H -0.2606 -0.0241 0.0183 0.073 Uiso 1 1 calc R . .
H17C H -0.3431 0.0291 0.0663 0.073 Uiso 1 1 calc R . .
C18 C -0.0930(4) 0.4164(4) 0.0386(3) 0.0524(14) Uani 1 1 d . . .
H18A H -0.1239 0.3868 -0.0191 0.063 Uiso 1 1 calc R . .
H18B H -0.0219 0.4329 0.0350 0.063 Uiso 1 1 calc R . .
C19 C -0.1507(4) 0.5024(3) 0.0570(4) 0.0478(12) Uani 1 1 d . . .
H19A H -0.1831 0.5328 0.0001 0.057 Uiso 1 1 calc R . .
H19B H -0.1063 0.5491 0.0934 0.057 Uiso 1 1 calc R . .
C20 C -0.2295(3) 0.4632(3) 0.1097(3) 0.0398(11) Uani 1 1 d . . .
H20A H -0.2546 0.5130 0.1470 0.048 Uiso 1 1 calc R . .
H20B H -0.2874 0.4352 0.0688 0.048 Uiso 1 1 calc R . .
C21 C -0.1709(3) 0.3891(3) 0.1677(3) 0.0363(10) Uani 1 1 d . . .
H21A H -0.1360 0.4170 0.2249 0.044 Uiso 1 1 calc R . .
H21B H -0.2164 0.3381 0.1821 0.044 Uiso 1 1 calc R . .
C22A C 0.2817(10) 0.2084(11) 0.1291(9) 0.038(2) Uani 0.532(15) 1 d P A 1
H22A H 0.2855 0.2698 0.0980 0.045 Uiso 0.532(15) 1 calc PR A 1
H22B H 0.2582 0.1591 0.0836 0.045 Uiso 0.532(15) 1 calc PR A 1
C22B C 0.2785(11) 0.1637(13) 0.1448(10) 0.038(2) Uani 0.468(15) 1 d P A 2
H22C H 0.2653 0.1857 0.0813 0.045 Uiso 0.468(15) 1 calc PR A 2
H22D H 0.2642 0.0950 0.1457 0.045 Uiso 0.468(15) 1 calc PR A 2
C23 C 0.3843(4) 0.1819(4) 0.1843(3) 0.0492(13) Uani 1 1 d . . .
H23A H 0.4042 0.1175 0.1681 0.059 Uiso 1 1 calc R A 1
H23B H 0.4369 0.2271 0.1721 0.059 Uiso 1 1 calc R A 1
C24 C 0.3731(4) 0.1856(4) 0.2832(3) 0.0488(13) Uani 1 1 d . A .
H24A H 0.3686 0.1211 0.3079 0.059 Uiso 1 1 calc R . .
H24B H 0.4311 0.2191 0.3192 0.059 Uiso 1 1 calc R . .
C25 C 0.2772(3) 0.2389(4) 0.2836(3) 0.0418(10) Uani 1 1 d . . .
H25A H 0.2445 0.2194 0.3354 0.050 Uiso 1 1 calc R A .
H25B H 0.2901 0.3079 0.2876 0.050 Uiso 1 1 calc R . .
N1 N -0.0195(2) 0.1389(2) 0.2240(2) 0.0218(7) Uani 1 1 d . A .
O1 O -0.0977(2) 0.35207(19) 0.11437(18) 0.0311(6) Uani 1 1 d . A .
O2 O 0.2136(2) 0.2147(2) 0.19811(18) 0.0325(6) Uani 1 1 d . A .
Si1 Si 0.03368(8) 0.02794(8) 0.23848(8) 0.0266(2) Uani 1 1 d . . .
Lu1 Lu 0.044889(13) 0.262069(10) 0.163241(11) 0.02397(6) Uani 1 1 d . . .

loop_
_atom_site_aniso_label
_atom_site_aniso_U_11
_atom_site_aniso_U_22
_atom_site_aniso_U_33
_atom_site_aniso_U_23
_atom_site_aniso_U_13
_atom_site_aniso_U_12
C1 0.042(2) 0.041(3) 0.0260(19) 0.0024(18) 0.0134(17) 0.004(2)
C2 0.041(3) 0.028(3) 0.079(4) -0.012(2) 0.015(3) -0.003(2)
C3 0.074(4) 0.041(3) 0.045(3) 0.003(2) 0.025(3) 0.027(3)
C4 0.046(3) 0.043(3) 0.047(3) 0.010(2) 0.003(2) 0.012(2)
C5 0.042(3) 0.031(3) 0.091(4) 0.023(3) 0.015(3) 0.003(2)
C6 0.0235(19) 0.0180(19) 0.0238(18) 0.0039(14) 0.0087(15) -0.0026(15)
C7 0.027(2) 0.0181(19) 0.0228(18) 0.0033(14) 0.0075(15) 0.0011(15)
C8 0.034(2) 0.029(2) 0.0239(18) 0.0022(15) 0.0159(16) 0.0038(16)
C9 0.025(2) 0.035(2) 0.040(2) 0.0082(18) 0.0170(18) 0.0072(17)
C10 0.023(2) 0.032(2) 0.032(2) 0.0025(17) 0.0066(17) -0.0007(16)
C11 0.023(2) 0.021(2) 0.027(2) 0.0021(15) 0.0073(16) 0.0014(14)
C12 0.030(2) 0.039(3) 0.0204(18) -0.0012(16) 0.0057(16) 0.0066(17)
C13 0.037(3) 0.049(3) 0.038(3) -0.012(2) 0.000(2) 0.002(2)
C14 0.059(3) 0.059(3) 0.026(2) 0.010(2) 0.004(2) 0.014(3)
C15 0.027(2) 0.035(2) 0.028(2) -0.0052(17) 0.0038(17) 0.0013(17)
C16 0.046(3) 0.042(3) 0.028(2) -0.0018(19) 0.006(2) -0.006(2)
C17 0.062(3) 0.038(3) 0.045(3) -0.008(2) 0.004(2) -0.010(2)
C18 0.073(4) 0.045(3) 0.047(3) 0.022(2) 0.033(3) 0.016(3)
C19 0.056(3) 0.035(3) 0.057(3) 0.019(2) 0.021(3) 0.009(2)
C20 0.036(3) 0.030(3) 0.055(3) 0.006(2) 0.014(2) 0.0037(19)
C21 0.040(3) 0.035(3) 0.039(2) 0.0026(19) 0.022(2) 0.0048(19)
C22A 0.035(3) 0.052(9) 0.028(5) -0.005(5) 0.014(3) 0.001(6)
C22B 0.035(3) 0.052(9) 0.028(5) -0.005(5) 0.014(3) 0.001(6)
C23 0.037(3) 0.070(4) 0.042(3) 0.002(2) 0.011(2) 0.005(2)
C24 0.038(3) 0.066(4) 0.040(3) -0.001(2) 0.000(2) -0.003(2)
C25 0.045(2) 0.045(3) 0.034(2) -0.009(2) 0.0009(18) 0.000(2)
N1 0.0232(16) 0.0216(17) 0.0228(16) 0.0003(12) 0.0106(13) 0.0018(12)
O1 0.0371(16) 0.0259(15) 0.0332(15) 0.0069(12) 0.0146(13) 0.0057(12)
O2 0.0282(15) 0.0433(18) 0.0268(14) -0.0110(12) 0.0067(11) -0.0037(12)
Si1 0.0299(6) 0.0220(6) 0.0300(6) 0.0034(4) 0.0110(5) 0.0054(4)
Lu1 0.02765(8) 0.02038(9) 0.02583(8) 0.00085(7) 0.01022(5) -0.00273(8)

loop_
_atom_type_symbol
_atom_type_description
_atom_type_scat_dispersion_real
_atom_type_scat_dispersion_imag
_atom_type_scat_source
C C 0.0033 0.0016 'International Tables Vol C Tables 4.2.6.8 and 6.1.1.4'
H H 0.0000 0.0000 'International Tables Vol C Tables 4.2.6.8 and 6.1.1.4'
Lu Lu -0.4720 5.8584 'International Tables Vol C Tables 4.2.6.8 and 6.1.1.4'
N N 0.0061 0.0033 'International Tables Vol C Tables 4.2.6.8 and 6.1.1.4'
O O 0.0106 0.0060 'International Tables Vol C Tables 4.2.6.8 and 6.1.1.4'
Si Si 0.0817 0.0704 'International Tables Vol C Tables 4.2.6.8 and 6.1.1.4'

loop_
_geom_angle_atom_site_label_1
_geom_angle_atom_site_label_2
_geom_angle_atom_site_label_3
_geom_angle
C11 C6 N1 121.5(3)
C11 C6 C7 117.6(3)
N1 C6 C7 120.9(3)
C8 C7 C6 119.3(3)
C8 C7 C12 119.2(3)
C6 C7 C12 121.5(3)
C9 C8 C7 122.3(4)
C8 C9 C10 119.1(4)
C9 C10 C11 121.2(4)
C10 C11 C6 120.4(4)
C10 C11 C15 117.8(3)
C6 C11 C15 121.8(3)
C7 C12 C13 113.2(3)
C7 C12 C14 110.0(4)
C13 C12 C14 109.9(4)
C17 C15 C11 112.7(4)
C17 C15 C16 109.0(4)
C11 C15 C16 111.5(3)
O1 C18 C19 105.9(4)
C18 C19 C20 102.9(4)
C21 C20 C19 102.3(4)
O1 C21 C20 105.6(3)
O2 C22A C23 103.7(8)
O2 C22B C23 108.3(10)
C22B C23 C24 99.2(7)
C22B C23 C22A 26.0(5)
C24 C23 C22A 107.4(6)
C25 C24 C23 104.1(4)
O2 C25 C24 105.0(4)
C6 N1 Si1 120.9(2)
C6 N1 Lu1 112.8(2)
Si1 N1 Lu1 126.14(16)
C21 O1 C18 108.6(3)
C21 O1 Lu1 128.1(2)
C18 O1 Lu1 116.7(3)
C25 O2 C22B 106.3(7)
C25 O2 C22A 106.7(6)
C22B O2 C22A 26.5(5)
C25 O2 Lu1 122.4(2)
C22B O2 Lu1 131.2(6)
C22A O2 Lu1 122.8(5)
N1 Si1 C3 110.20(19)
N1 Si1 C5 112.5(2)
C3 Si1 C5 108.7(3)
N1 Si1 C4 113.1(2)
C3 Si1 C4 107.0(2)
C5 Si1 C4 105.1(2)
N1 Lu1 O1 101.92(11)
N1 Lu1 O2 96.36(11)
O1 Lu1 O2 161.58(10)
N1 Lu1 C1 113.64(14)
O1 Lu1 C1 88.12(12)
O2 Lu1 C1 86.59(12)
N1 Lu1 C2 123.99(16)
O1 Lu1 C2 83.13(14)
O2 Lu1 C2 84.83(14)
C1 Lu1 C2 122.31(18)

loop_
_geom_bond_atom_site_label_1
_geom_bond_atom_site_label_2
_geom_bond_distance
C1 Lu1 2.366(4)
C2 Lu1 2.378(5)
C3 Si1 1.861(5)
C4 Si1 1.875(5)
C5 Si1 1.865(5)
C6 C11 1.409(5)
C6 N1 1.414(5)
C6 C7 1.430(5)
C7 C8 1.394(5)
C7 C12 1.517(5)
C8 C9 1.364(6)
C9 C10 1.378(6)
C10 C11 1.398(5)
C11 C15 1.527(5)
C12 C13 1.522(6)
C12 C14 1.536(6)
C15 C17 1.527(6)
C15 C16 1.532(6)
C18 O1 1.463(5)
C18 C19 1.489(7)
C19 C20 1.521(6)
C20 C21 1.498(6)
C21 O1 1.458(5)
C22A O2 1.489(13)
C22A C23 1.530(14)
C22B O2 1.462(16)
C22B C23 1.467(16)
C23 C24 1.514(7)
C24 C25 1.491(7)
C25 O2 1.460(5)
N1 Si1 1.720(3)
N1 Lu1 2.203(3)
O1 Lu1 2.312(3)
O2 Lu1 2.333(3)
